data_2300545
loop_
_publ_author_name
'Malcherek, T.'
'Borowski, M.'
'Bosenick, A.'

_publ_section_title
;
 Structure and phase transition of Ca Ta O Al O4
;
_journal_name_full 'Journal of Applied Crystallography'
_journal_page_first 117
_journal_page_last 122
_journal_volume 37
_journal_year 2004
_chemical_formula_sum 'Al Ca O5 Ta'
_chemical_name_systematic 'Ca (Ta O) (Al O4)'
_space_group_IT_number 15
_symmetry_space_group_name_Hall '-C 2yc'
_symmetry_space_group_name_H-M 'C 1 2/c 1'
_cell_angle_alpha 90
_cell_angle_beta 114.139
_cell_angle_gamma 90
_cell_formula_units_Z 4
_cell_length_a 6.69648
_cell_length_b 8.97659
_cell_length_c 7.36705
_cell_volume 404.121
_citation_journal_id_ASTM JACGAR
_cod_data_source_file Malcherek_JACGAR_2004_1302.cif
_cod_data_source_block Al1Ca1O5Ta1
_cod_original_cell_volume 404.1207
_cod_original_formula_sum 'Al1 Ca1 O5 Ta1'
_cod_database_code 2300545

loop_
_symmetry_equiv_pos_as_xyz
x,y,z
-x,y,-z+1/2
-x,-y,-z
x,-y,z-1/2
x+1/2,y+1/2,z
-x+1/2,y+1/2,-z+1/2
-x+1/2,-y+1/2,-z
x+1/2,-y+1/2,z-1/2

loop_
_atom_site_label
_atom_site_type_symbol
_atom_site_fract_x
_atom_site_fract_y
_atom_site_fract_z
_atom_site_occupancy
_atom_site_U_iso_or_equiv
O1 O-2 0 0.072 0.75 1 0.0
Ca1 Ca+2 0.01 0.3375 0.7282 0.5 0.0
O3 O-2 0.102 0.198 0.109 1 0.0
Ta1 Ta+5 0 0 0 1 0.0
O2 O-2 0.198 0.438 0.411 1 0.0
Al1 Al+3 0 0.314 0.25 1 0.0
